data_7234311
loop_
_publ_author_name
'Kar, Paramita'
'Franconetti, Antonio'
'Ghosh, Ashutosh'
'Frontera, Antonio'

_publ_section_title
;
 Chloranilate bridged dinuclear copper(II) complexes: Syn-anti geometry
 tuned by steric factor and supramolecular interactions
;
_journal_name_full CrystEngComm
_journal_paper_doi 10.1039/C9CE00705A
_journal_year 2019
_chemical_formula_sum 'C28 H30 Cl2 Cu2 N4 O6'
_chemical_formula_weight 716.54
_space_group_crystal_system monoclinic
_space_group_IT_number 14
_space_group_name_Hall '-P 2yn'
_space_group_name_H-M_alt 'P 1 21/n 1'
_symmetry_space_group_name_Hall '-P 2yn'
_symmetry_space_group_name_H-M 'P 1 21/n 1'
_atom_sites_solution_hydrogens geom
_audit_creation_method SHELXL-2016/6
_audit_update_record
;
2019-09-23 deposited with the CCDC.    2019-10-02 downloaded from the CCDC.
;
_cell_angle_alpha 90
_cell_angle_beta 96.832(3)
_cell_angle_gamma 90
_cell_formula_units_Z 4
_cell_length_a 9.1624(14)
_cell_length_b 22.440(3)
_cell_length_c 14.897(2)
_cell_measurement_reflns_used 5576
_cell_measurement_temperature 297(2)
_cell_measurement_theta_max 25.466
_cell_measurement_theta_min 2.416
_cell_volume 3041.1(7)
_computing_structure_refinement 'SHELXL-2016/6 (Sheldrick, 2014)'
_diffrn_ambient_temperature 297(2)
_diffrn_measured_fraction_theta_full 0.999
_diffrn_measured_fraction_theta_max 0.991
_diffrn_measurement_device_type 'Bruker APEX-II CCD'
_diffrn_measurement_method '\f and \w scans'
_diffrn_radiation_type MoK\a
_diffrn_radiation_wavelength 0.71073
_diffrn_reflns_av_R_equivalents 0.0676
_diffrn_reflns_av_unetI/netI 0.0730
_diffrn_reflns_Laue_measured_fraction_full 0.999
_diffrn_reflns_Laue_measured_fraction_max 0.991
_diffrn_reflns_limit_h_max 11
_diffrn_reflns_limit_h_min -10
_diffrn_reflns_limit_k_max 27
_diffrn_reflns_limit_k_min -25
_diffrn_reflns_limit_l_max 13
_diffrn_reflns_limit_l_min -17
_diffrn_reflns_number 20865
_diffrn_reflns_point_group_measured_fraction_full 0.999
_diffrn_reflns_point_group_measured_fraction_max 0.991
_diffrn_reflns_theta_full 25.242
_diffrn_reflns_theta_max 25.466
_diffrn_reflns_theta_min 2.416
_diffrn_source 'fine-focus sealed tube'
_exptl_absorpt_coefficient_mu 1.622
_exptl_absorpt_correction_T_max 0.784
_exptl_absorpt_correction_T_min 0.730
_exptl_absorpt_correction_type empirical
_exptl_absorpt_process_details SADABS
_exptl_crystal_colour brown
_exptl_crystal_density_diffrn 1.565
_exptl_crystal_description block
_exptl_crystal_F_000 1464
_exptl_crystal_size_max 0.2
_exptl_crystal_size_mid 0.18
_exptl_crystal_size_min 0.15
_refine_diff_density_max 0.364
_refine_diff_density_min -0.534
_refine_diff_density_rms 0.075
_refine_ls_extinction_method none
_refine_ls_goodness_of_fit_ref 0.990
_refine_ls_hydrogen_treatment constr
_refine_ls_matrix_type full
_refine_ls_number_parameters 405
_refine_ls_number_reflns 5576
_refine_ls_number_restraints 12
_refine_ls_restrained_S_all 0.989
_refine_ls_R_factor_all 0.1062
_refine_ls_R_factor_gt 0.0541
_refine_ls_shift/su_max 0.003
_refine_ls_shift/su_mean 0.000
_refine_ls_structure_factor_coef Fsqd
_refine_ls_weighting_details 'w=1/[\s^2^(Fo^2^)+(0.0111P)^2^+11.8838P] where P=(Fo^2^+2Fc^2^)/3'
_refine_ls_weighting_scheme calc
_refine_ls_wR_factor_gt 0.1006
_refine_ls_wR_factor_ref 0.1180
_reflns_Friedel_coverage 0.000
_reflns_number_gt 3558
_reflns_number_total 5576
_reflns_threshold_expression 'I > 2\s(I)'
_cod_data_source_file c9ce00705a2.cif
_cod_data_source_block 3
_cod_depositor_comments
;
The following automatic conversions were performed:

'_exptl_absorpt_correction_type' value 'EMPIRICAL' changed to
'empirical' according to
/home/data/users/saulius/crontab/automatic-downloads/rss-feeds/RSC/lib/dictionaries/cif_core.dic
dictionary named 'cif_core.dic' version 2.4.2 from 2011-04-26.

Automatic conversion script
Id: cif_fix_values 4973 2017-02-22 13:04:09Z antanas 
;
_cod_original_cell_volume 3041.2(8)
_cod_database_code 7234311
_shelx_shelxl_version_number 2016/6
_shelx_space_group_comment
;
The symmetry employed for this shelxl refinement is uniquely defined
by the following loop, which should always be used as a source of
symmetry information in preference to the above space-group names.
They are only intended as comments.
;
_shelx_estimated_absorpt_t_min 0.730
_shelx_estimated_absorpt_t_max 0.784

loop_
_space_group_symop_operation_xyz
'x, y, z'
'-x+1/2, y+1/2, -z+1/2'
'-x, -y, -z'
'x-1/2, -y-1/2, z-1/2'

loop_
_atom_site_label
_atom_site_type_symbol
_atom_site_fract_x
_atom_site_fract_y
_atom_site_fract_z
_atom_site_U_iso_or_equiv
_atom_site_adp_type
_atom_site_occupancy
_atom_site_site_symmetry_order
_atom_site_calc_flag
_atom_site_refinement_flags_posn
_atom_site_refinement_flags_adp
_atom_site_refinement_flags_occupancy
_atom_site_disorder_assembly
_atom_site_disorder_group
Cu1 Cu 0.57331(7) 0.87034(3) 0.64664(4) 0.03985(19) Uani 1 1 d . . . . .
Cu2 Cu 0.05831(7) 0.62556(3) 0.38465(4) 0.0413(2) Uani 1 1 d . . . . .
Cl1 Cl 0.43255(18) 0.77932(7) 0.32756(9) 0.0544(4) Uani 1 1 d . . . . .
Cl2 Cl 0.2455(2) 0.70273(8) 0.70632(9) 0.0690(5) Uani 1 1 d . . . . .
N1 N 0.6660(5) 0.9481(2) 0.6497(3) 0.0383(11) Uani 1 1 d . . . . .
N2 N 0.7744(5) 0.8363(2) 0.6846(3) 0.0420(11) Uani 1 1 d . . . . .
H2 H 0.766012 0.809956 0.736238 0.050 Uiso 1 1 calc R U . . .
N4 N -0.0849(5) 0.5611(2) 0.3704(3) 0.0442(12) Uani 1 1 d . . . . .
O1 O 0.2012(4) 0.69213(16) 0.3648(2) 0.0435(10) Uani 1 1 d . . . . .
O2 O 0.1215(4) 0.66350(16) 0.5241(2) 0.0471(10) Uani 1 1 d . . . . .
O3 O 0.2160(4) 0.57323(18) 0.3999(3) 0.0604(12) Uani 1 1 d . . . . .
O4 O 0.5428(4) 0.82496(16) 0.5093(2) 0.0493(10) Uani 1 1 d . . . . .
O5 O 0.4762(4) 0.79123(15) 0.6696(2) 0.0426(9) Uani 1 1 d . . . . .
O6 O 0.3847(4) 0.90225(18) 0.6272(3) 0.0644(13) Uani 1 1 d . . . . .
C1 C 0.4062(6) 0.7667(2) 0.6008(3) 0.0337(12) Uani 1 1 d . . . . .
C2 C 0.4488(6) 0.7857(2) 0.5087(3) 0.0378(13) Uani 1 1 d . . . . .
C3 C 0.3789(6) 0.7581(2) 0.4307(3) 0.0362(13) Uani 1 1 d . . . . .
C4 C 0.2715(6) 0.7167(2) 0.4334(3) 0.0333(12) Uani 1 1 d . . . . .
C5 C 0.2241(6) 0.6988(2) 0.5254(3) 0.0360(13) Uani 1 1 d . . . . .
C6 C 0.3010(7) 0.7243(2) 0.6039(3) 0.0424(14) Uani 1 1 d . . . . .
C7 C 0.2149(7) 0.5157(3) 0.3906(4) 0.0469(15) Uani 1 1 d . . . . .
C8 C 0.3515(8) 0.4867(3) 0.3967(4) 0.0632(18) Uani 1 1 d . . . . .
H8 H 0.436861 0.509188 0.408924 0.076 Uiso 1 1 calc R U . . .
C9 C 0.3632(9) 0.4267(3) 0.3852(5) 0.073(2) Uani 1 1 d . . . . .
H9 H 0.455574 0.409052 0.388666 0.088 Uiso 1 1 calc R U . . .
C10 C 0.2397(10) 0.3921(3) 0.3686(5) 0.076(2) Uani 1 1 d . . . . .
H10 H 0.247179 0.351206 0.360308 0.091 Uiso 1 1 calc R U . . .
C11 C 0.1050(8) 0.4190(3) 0.3644(4) 0.0618(18) Uani 1 1 d . . . . .
H11 H 0.021212 0.395436 0.354019 0.074 Uiso 1 1 calc R U . . .
C12 C 0.0882(7) 0.4804(2) 0.3750(3) 0.0421(14) Uani 1 1 d . . . . .
C13 C -0.0615(7) 0.5047(3) 0.3684(3) 0.0413(14) Uani 1 1 d . . . . .
C14 C -0.1897(7) 0.4622(3) 0.3613(5) 0.0647(19) Uani 1 1 d . . . . .
H14A H -0.271274 0.480875 0.384990 0.097 Uiso 1 1 calc R U . . .
H14B H -0.162161 0.426824 0.395270 0.097 Uiso 1 1 calc R U . . .
H14C H -0.217220 0.451976 0.299004 0.097 Uiso 1 1 calc R U . . .
C15A C -0.2342(7) 0.5864(3) 0.3619(5) 0.0585(17) Uani 0.407(14) 1 d . . P A 1
H15A H -0.277189 0.584978 0.299166 0.070 Uiso 0.407(14) 1 calc R U P A 1
H15B H -0.295561 0.562972 0.397331 0.070 Uiso 0.407(14) 1 calc R U P A 1
C16A C -0.2285(18) 0.6471(9) 0.3931(15) 0.076(7) Uani 0.407(14) 1 d . U P A 1
H16A H -0.208682 0.647638 0.458566 0.092 Uiso 0.407(14) 1 calc R U P A 1
H16B H -0.322917 0.665997 0.376210 0.092 Uiso 0.407(14) 1 calc R U P A 1
C17A C -0.107(6) 0.7412(16) 0.408(4) 0.083(12) Uani 0.407(14) 1 d . U P A 1
H17A H -0.201913 0.759936 0.398097 0.124 Uiso 0.407(14) 1 calc R U P A 1
H17B H -0.034473 0.767239 0.388040 0.124 Uiso 0.407(14) 1 calc R U P A 1
H17C H -0.083054 0.732946 0.471234 0.124 Uiso 0.407(14) 1 calc R U P A 1
N3A N -0.1108(5) 0.6813(2) 0.3533(3) 0.0470(12) Uani 0.407(14) 1 d . . P A 1
H3A H -0.133505 0.687341 0.287940 0.056 Uiso 0.407(14) 1 calc R U P A 1
C15B C -0.2342(7) 0.5864(3) 0.3619(5) 0.0585(17) Uani 0.593(14) 1 d . . P A 2
H15C H -0.263011 0.593178 0.421613 0.070 Uiso 0.593(14) 1 calc R U P A 2
H15D H -0.302817 0.558141 0.330796 0.070 Uiso 0.593(14) 1 calc R U P A 2
C16B C -0.2416(11) 0.6456(4) 0.3090(8) 0.051(4) Uani 0.593(14) 1 d . U P A 2
H16C H -0.233256 0.638678 0.245549 0.061 Uiso 0.593(14) 1 calc R U P A 2
H16D H -0.333121 0.666258 0.314291 0.061 Uiso 0.593(14) 1 calc R U P A 2
C17B C -0.149(3) 0.7206(10) 0.419(2) 0.066(6) Uani 0.593(14) 1 d . U P A 2
H17D H -0.238839 0.740558 0.396897 0.098 Uiso 0.593(14) 1 calc R U P A 2
H17E H -0.072174 0.749449 0.432239 0.098 Uiso 0.593(14) 1 calc R U P A 2
H17F H -0.162391 0.698823 0.472791 0.098 Uiso 0.593(14) 1 calc R U P A 2
N3B N -0.1108(5) 0.6813(2) 0.3533(3) 0.0470(12) Uani 0.593(14) 1 d . . P A 2
H3B H -0.081187 0.706696 0.305059 0.056 Uiso 0.593(14) 1 calc R U P A 2
C18 C 0.3474(6) 0.9580(3) 0.6208(4) 0.0447(14) Uani 1 1 d . . . . .
C19 C 0.1957(7) 0.9710(3) 0.6085(4) 0.0625(18) Uani 1 1 d . . . . .
H19 H 0.129012 0.939588 0.605748 0.075 Uiso 1 1 calc R U . . .
C20 C 0.1438(7) 1.0272(3) 0.6006(5) 0.0646(19) Uani 1 1 d . . . . .
H20 H 0.042873 1.033875 0.592448 0.078 Uiso 1 1 calc R U . . .
C21 C 0.2386(8) 1.0747(3) 0.6046(4) 0.0634(18) Uani 1 1 d . . . . .
H21 H 0.202937 1.113556 0.600506 0.076 Uiso 1 1 calc R U . . .
C22 C 0.3864(7) 1.0640(3) 0.6145(4) 0.0496(15) Uani 1 1 d . . . . .
H22 H 0.450324 1.096214 0.615634 0.060 Uiso 1 1 calc R U . . .
C23 C 0.4457(6) 1.0065(2) 0.6232(3) 0.0343(12) Uani 1 1 d . . . . .
C24 C 0.6058(6) 0.9997(2) 0.6335(3) 0.0355(12) Uani 1 1 d . . . . .
C25 C 0.6973(6) 1.0542(2) 0.6236(4) 0.0574(17) Uani 1 1 d . . . . .
H25A H 0.721272 1.072633 0.681693 0.086 Uiso 1 1 calc R U . . .
H25B H 0.642938 1.081805 0.583256 0.086 Uiso 1 1 calc R U . . .
H25C H 0.786132 1.043139 0.599656 0.086 Uiso 1 1 calc R U . . .
C26 C 0.8265(6) 0.9420(3) 0.6621(4) 0.0507(16) Uani 1 1 d . . . . .
H26A H 0.871230 0.976809 0.692479 0.061 Uiso 1 1 calc R U . . .
H26B H 0.863132 0.938140 0.603873 0.061 Uiso 1 1 calc R U . . .
C27 C 0.8638(6) 0.8871(3) 0.7182(4) 0.0527(16) Uani 1 1 d . . . . .
H27A H 0.966879 0.877547 0.717289 0.063 Uiso 1 1 calc R U . . .
H27B H 0.848189 0.895043 0.780339 0.063 Uiso 1 1 calc R U . . .
C28 C 0.8377(8) 0.8010(3) 0.6163(4) 0.077(2) Uani 1 1 d . . . . .
H28A H 0.845048 0.825163 0.563816 0.116 Uiso 1 1 calc R U . . .
H28B H 0.775756 0.767290 0.599782 0.116 Uiso 1 1 calc R U . . .
H28C H 0.933757 0.787438 0.640378 0.116 Uiso 1 1 calc R U . . .

loop_
_atom_site_aniso_label
_atom_site_aniso_U_11
_atom_site_aniso_U_22
_atom_site_aniso_U_33
_atom_site_aniso_U_23
_atom_site_aniso_U_13
_atom_site_aniso_U_12
Cu1 0.0455(4) 0.0344(4) 0.0386(4) -0.0050(3) 0.0006(3) -0.0089(3)
Cu2 0.0477(4) 0.0385(4) 0.0367(4) -0.0040(3) 0.0012(3) -0.0117(3)
Cl1 0.0800(11) 0.0591(10) 0.0266(7) -0.0009(7) 0.0164(7) -0.0301(8)
Cl2 0.1090(14) 0.0732(11) 0.0274(8) -0.0019(8) 0.0189(8) -0.0484(11)
N1 0.033(3) 0.044(3) 0.037(3) -0.007(2) 0.004(2) -0.011(2)
N2 0.050(3) 0.044(3) 0.033(3) 0.004(2) 0.008(2) 0.006(2)
N4 0.044(3) 0.050(3) 0.040(3) -0.002(2) 0.009(2) -0.011(2)
O1 0.063(3) 0.043(2) 0.024(2) -0.0033(17) 0.0067(18) -0.023(2)
O2 0.064(3) 0.051(2) 0.027(2) 0.0020(18) 0.0084(18) -0.028(2)
O3 0.054(3) 0.042(3) 0.082(3) -0.003(2) -0.004(2) -0.015(2)
O4 0.069(3) 0.047(2) 0.032(2) 0.0013(18) 0.0057(19) -0.030(2)
O5 0.066(3) 0.037(2) 0.025(2) -0.0038(17) 0.0056(18) -0.018(2)
O6 0.037(2) 0.040(2) 0.113(4) 0.003(2) -0.008(2) -0.012(2)
C1 0.045(3) 0.030(3) 0.025(3) -0.002(2) 0.003(2) -0.002(2)
C2 0.059(4) 0.029(3) 0.027(3) 0.003(2) 0.009(3) -0.008(3)
C3 0.051(3) 0.036(3) 0.022(3) 0.001(2) 0.008(2) -0.014(3)
C4 0.049(3) 0.026(3) 0.025(3) 0.001(2) 0.004(2) -0.004(2)
C5 0.051(4) 0.029(3) 0.028(3) 0.002(2) 0.002(2) -0.009(3)
C6 0.071(4) 0.038(3) 0.019(3) 0.000(2) 0.008(3) -0.021(3)
C7 0.052(4) 0.048(4) 0.039(3) 0.007(3) -0.002(3) -0.005(3)
C8 0.057(4) 0.064(5) 0.069(5) 0.011(4) 0.010(3) -0.002(4)
C9 0.078(6) 0.071(5) 0.073(5) 0.012(4) 0.016(4) 0.022(4)
C10 0.101(7) 0.045(4) 0.085(6) 0.002(4) 0.022(5) 0.005(4)
C11 0.079(5) 0.051(4) 0.057(4) 0.004(3) 0.014(4) -0.014(4)
C12 0.063(4) 0.036(3) 0.027(3) 0.003(2) 0.005(3) -0.011(3)
C13 0.059(4) 0.041(3) 0.023(3) -0.001(2) 0.001(3) -0.018(3)
C14 0.061(4) 0.047(4) 0.083(5) 0.004(4) -0.003(4) -0.021(3)
C15A 0.047(4) 0.058(4) 0.071(5) -0.007(4) 0.011(3) -0.014(3)
C16A 0.042(10) 0.108(16) 0.076(15) 0.012(12) -0.007(9) 0.013(10)
C17A 0.11(3) 0.05(2) 0.09(2) -0.03(2) -0.002(19) 0.013(16)
N3A 0.055(3) 0.047(3) 0.041(3) -0.004(2) 0.012(2) -0.005(2)
C15B 0.047(4) 0.058(4) 0.071(5) -0.007(4) 0.011(3) -0.014(3)
C16B 0.046(6) 0.047(6) 0.055(8) 0.008(5) -0.015(5) 0.009(5)
C17B 0.082(16) 0.044(14) 0.064(10) -0.017(10) -0.019(11) 0.016(11)
N3B 0.055(3) 0.047(3) 0.041(3) -0.004(2) 0.012(2) -0.005(2)
C18 0.040(4) 0.047(4) 0.047(4) 0.000(3) 0.003(3) -0.007(3)
C19 0.046(4) 0.068(5) 0.073(5) 0.011(4) 0.005(3) -0.015(4)
C20 0.040(4) 0.077(5) 0.079(5) 0.019(4) 0.015(3) 0.007(4)
C21 0.059(5) 0.056(4) 0.075(5) 0.015(4) 0.004(4) 0.015(4)
C22 0.057(4) 0.046(4) 0.046(4) 0.009(3) 0.007(3) -0.006(3)
C23 0.040(3) 0.037(3) 0.026(3) -0.001(2) 0.006(2) -0.008(3)
C24 0.040(3) 0.040(3) 0.028(3) -0.005(2) 0.007(2) -0.007(3)
C25 0.045(4) 0.043(4) 0.086(5) 0.003(3) 0.016(3) -0.011(3)
C26 0.042(4) 0.051(4) 0.061(4) 0.003(3) 0.013(3) -0.010(3)
C27 0.043(3) 0.071(4) 0.044(4) 0.007(3) 0.004(3) 0.002(3)
C28 0.091(6) 0.087(5) 0.055(4) -0.014(4) 0.014(4) 0.032(5)

loop_
_atom_type_symbol
_atom_type_description
_atom_type_scat_dispersion_real
_atom_type_scat_dispersion_imag
_atom_type_scat_source
C C 0.0033 0.0016 'International Tables Vol C Tables 4.2.6.8 and 6.1.1.4'
H H 0.0000 0.0000 'International Tables Vol C Tables 4.2.6.8 and 6.1.1.4'
N N 0.0061 0.0033 'International Tables Vol C Tables 4.2.6.8 and 6.1.1.4'
O O 0.0106 0.0060 'International Tables Vol C Tables 4.2.6.8 and 6.1.1.4'
Cl Cl 0.1484 0.1585 'International Tables Vol C Tables 4.2.6.8 and 6.1.1.4'
Cu Cu 0.3201 1.2651 'International Tables Vol C Tables 4.2.6.8 and 6.1.1.4'

loop_
_geom_angle_atom_site_label_1
_geom_angle_atom_site_label_2
_geom_angle_atom_site_label_3
_geom_angle
O6 Cu1 N1 93.04(18)
O6 Cu1 N2 172.70(19)
N1 Cu1 N2 87.24(19)
O6 Cu1 O5 86.87(16)
N1 Cu1 O5 168.91(16)
N2 Cu1 O5 91.45(17)
O6 Cu1 O4 91.13(18)
N1 Cu1 O4 115.51(15)
N2 Cu1 O4 95.34(16)
O5 Cu1 O4 75.57(13)
O3 Cu2 N4 92.78(19)
O3 Cu2 N3B 173.59(19)
N4 Cu2 N3B 86.9(2)
O3 Cu2 N3A 173.59(19)
N4 Cu2 N3A 86.9(2)
O3 Cu2 O1 88.69(17)
N4 Cu2 O1 165.47(16)
N3B Cu2 O1 90.05(18)
N3A Cu2 O1 90.05(18)
O3 Cu2 O2 90.86(17)
N4 Cu2 O2 118.45(16)
N3B Cu2 O2 94.94(17)
N3A Cu2 O2 94.94(17)
O1 Cu2 O2 75.95(13)
C24 N1 C26 120.5(5)
C24 N1 Cu1 128.8(4)
C26 N1 Cu1 110.3(4)
C27 N2 C28 114.1(5)
C27 N2 Cu1 104.9(3)
C28 N2 Cu1 115.8(4)
C27 N2 H2 107.2
C28 N2 H2 107.2
Cu1 N2 H2 107.2
C13 N4 C15B 122.2(5)
C13 N4 C15A 122.2(5)
C13 N4 Cu2 128.4(4)
C15B N4 Cu2 109.3(4)
C15A N4 Cu2 109.3(4)
C4 O1 Cu2 118.5(3)
C5 O2 Cu2 111.8(3)
C7 O3 Cu2 128.3(4)
C2 O4 Cu1 109.7(3)
C1 O5 Cu1 115.6(3)
C18 O6 Cu1 127.9(4)
O5 C1 C6 124.7(5)
O5 C1 C2 116.5(4)
C6 C1 C2 118.8(4)
O4 C2 C3 124.8(5)
O4 C2 C1 116.4(4)
C3 C2 C1 118.7(5)
C4 C3 C2 122.6(5)
C4 C3 Cl1 119.8(4)
C2 C3 Cl1 117.6(4)
O1 C4 C3 125.1(4)
O1 C4 C5 115.8(4)
C3 C4 C5 119.1(4)
O2 C5 C6 125.5(5)
O2 C5 C4 116.7(4)
C6 C5 C4 117.8(4)
C1 C6 C5 122.8(5)
C1 C6 Cl2 120.5(4)
C5 C6 Cl2 116.5(4)
O3 C7 C12 125.1(6)
O3 C7 C8 117.3(6)
C12 C7 C8 117.7(6)
C9 C8 C7 122.1(7)
C9 C8 H8 118.9
C7 C8 H8 118.9
C8 C9 C10 120.4(7)
C8 C9 H9 119.8
C10 C9 H9 119.8
C11 C10 C9 118.7(7)
C11 C10 H10 120.7
C9 C10 H10 120.7
C10 C11 C12 122.7(7)
C10 C11 H11 118.6
C12 C11 H11 118.6
C11 C12 C7 118.4(6)
C11 C12 C13 118.3(5)
C7 C12 C13 123.4(5)
N4 C13 C12 121.5(5)
N4 C13 C14 119.6(6)
C12 C13 C14 118.9(5)
C13 C14 H14A 109.5
C13 C14 H14B 109.5
H14A C14 H14B 109.5
C13 C14 H14C 109.5
H14A C14 H14C 109.5
H14B C14 H14C 109.5
C16A C15A N4 109.8(8)
C16A C15A H15A 109.7
N4 C15A H15A 109.7
C16A C15A H15B 109.7
N4 C15A H15B 109.7
H15A C15A H15B 108.2
C15A C16A N3A 110.9(13)
C15A C16A H16A 109.5
N3A C16A H16A 109.5
C15A C16A H16B 109.5
N3A C16A H16B 109.5
H16A C16A H16B 108.1
N3A C17A H17A 109.5
N3A C17A H17B 109.5
H17A C17A H17B 109.5
N3A C17A H17C 109.5
H17A C17A H17C 109.5
H17B C17A H17C 109.5
C16A N3A C17A 101.8(19)
C16A N3A Cu2 99.2(7)
C17A N3A Cu2 116(2)
C16A N3A H3A 112.7
C17A N3A H3A 112.7
Cu2 N3A H3A 112.7
N4 C15B C16B 111.1(6)
N4 C15B H15C 109.4
C16B C15B H15C 109.4
N4 C15B H15D 109.4
C16B C15B H15D 109.4
H15C C15B H15D 108.0
N3B C16B C15B 104.4(7)
N3B C16B H16C 110.9
C15B C16B H16C 110.9
N3B C16B H16D 110.9
C15B C16B H16D 110.9
H16C C16B H16D 108.9
N3B C17B H17D 109.5
N3B C17B H17E 109.5
H17D C17B H17E 109.5
N3B C17B H17F 109.5
H17D C17B H17F 109.5
H17E C17B H17F 109.5
C17B N3B C16B 112.7(12)
C17B N3B Cu2 118.9(13)
C16B N3B Cu2 108.6(4)
C17B N3B H3B 105.1
C16B N3B H3B 105.1
Cu2 N3B H3B 105.1
O6 C18 C19 117.1(5)
O6 C18 C23 125.5(5)
C19 C18 C23 117.4(6)
C20 C19 C18 122.5(6)
C20 C19 H19 118.8
C18 C19 H19 118.8
C19 C20 C21 120.5(6)
C19 C20 H20 119.7
C21 C20 H20 119.7
C22 C21 C20 118.8(6)
C22 C21 H21 120.6
C20 C21 H21 120.6
C21 C22 C23 122.9(6)
C21 C22 H22 118.6
C23 C22 H22 118.6
C22 C23 C18 118.0(5)
C22 C23 C24 118.7(5)
C18 C23 C24 123.4(5)
N1 C24 C23 120.9(5)
N1 C24 C25 121.2(5)
C23 C24 C25 117.9(5)
C24 C25 H25A 109.5
C24 C25 H25B 109.5
H25A C25 H25B 109.5
C24 C25 H25C 109.5
H25A C25 H25C 109.5
H25B C25 H25C 109.5
N1 C26 C27 107.8(5)
N1 C26 H26A 110.1
C27 C26 H26A 110.1
N1 C26 H26B 110.1
C27 C26 H26B 110.1
H26A C26 H26B 108.5
N2 C27 C26 111.6(5)
N2 C27 H27A 109.3
C26 C27 H27A 109.3
N2 C27 H27B 109.3
C26 C27 H27B 109.3
H27A C27 H27B 108.0
N2 C28 H28A 109.5
N2 C28 H28B 109.5
H28A C28 H28B 109.5
N2 C28 H28C 109.5
H28A C28 H28C 109.5
H28B C28 H28C 109.5

loop_
_geom_bond_atom_site_label_1
_geom_bond_atom_site_label_2
_geom_bond_distance
Cu1 O6 1.861(4)
Cu1 N1 1.940(4)
Cu1 N2 2.013(4)
Cu1 O5 2.033(3)
Cu1 O4 2.273(4)
Cu2 O3 1.855(4)
Cu2 N4 1.947(5)
Cu2 N3B 2.003(5)
Cu2 N3A 2.003(5)
Cu2 O1 2.031(3)
Cu2 O2 2.256(3)
Cl1 C3 1.734(5)
Cl2 C6 1.734(5)
N1 C24 1.291(6)
N1 C26 1.467(7)
N2 C27 1.458(7)
N2 C28 1.462(7)
N2 H2 0.9800
N4 C13 1.285(7)
N4 C15B 1.472(7)
N4 C15A 1.472(7)
O1 C4 1.267(6)
O2 C5 1.228(6)
O3 C7 1.299(7)
O4 C2 1.232(6)
O5 C1 1.267(6)
O6 C18 1.297(6)
C1 C6 1.360(7)
C1 C2 1.531(7)
C2 C3 1.403(7)
C3 C4 1.358(7)
C4 C5 1.540(7)
C5 C6 1.411(7)
C7 C12 1.402(8)
C7 C8 1.404(8)
C8 C9 1.364(9)
C8 H8 0.9300
C9 C10 1.370(10)
C9 H9 0.9300
C10 C11 1.368(9)
C10 H10 0.9300
C11 C12 1.398(8)
C11 H11 0.9300
C12 C13 1.468(8)
C13 C14 1.506(7)
C14 H14A 0.9600
C14 H14B 0.9600
C14 H14C 0.9600
C15A C16A 1.44(2)
C15A H15A 0.9700
C15A H15B 0.9700
C16A N3A 1.503(18)
C16A H16A 0.9700
C16A H16B 0.9700
C17A N3A 1.57(4)
C17A H17A 0.9600
C17A H17B 0.9600
C17A H17C 0.9600
N3A H3A 0.9800
C15B C16B 1.542(11)
C15B H15C 0.9700
C15B H15D 0.9700
C16B N3B 1.525(11)
C16B H16C 0.9700
C16B H16D 0.9700
C17B N3B 1.39(3)
C17B H17D 0.9600
C17B H17E 0.9600
C17B H17F 0.9600
N3B H3B 0.9800
C18 C19 1.410(8)
C18 C23 1.412(7)
C19 C20 1.350(9)
C19 H19 0.9300
C20 C21 1.372(9)
C20 H20 0.9300
C21 C22 1.366(8)
C21 H21 0.9300
C22 C23 1.398(7)
C22 H22 0.9300
C23 C24 1.465(7)
C24 C25 1.500(7)
C25 H25A 0.9600
C25 H25B 0.9600
C25 H25C 0.9600
C26 C27 1.504(8)
C26 H26A 0.9700
C26 H26B 0.9700
C27 H27A 0.9700
C27 H27B 0.9700
C28 H28A 0.9600
C28 H28B 0.9600
C28 H28C 0.9600
